data_1576709
loop_
_publ_author_name
'Romano-deGea, Jan'
'Sinenko, Irina L.'
'P&#xe2;nzar, Peter M F'
'Neves Vieira, Adriana'
'Frederiksen, Lindsey E. K.'
'Glinkina, Kseniya'
'Fadaei-Tirani, Farzaneh'
'Scopelliti, Rosario'
'Kuttler, Fabien'
'Lau, Kelvin'
'Dyson, Paul J.'

_publ_section_title
;
 Unconventional chalcogen-containing azolylidene metal complexes as
 potential anticancer therapeutics.
;
_journal_issue 8
_journal_name_full 'Chemical science'
_journal_page_first 4296
_journal_page_last 4306
_journal_paper_doi 10.1039/d5sc05555e
_journal_volume 17
_journal_year 2026
_chemical_formula_moiety 'C10 H13 I2 N3 Pt'
_chemical_formula_sum 'C10 H13 I2 N3 Pt'
_chemical_formula_weight 624.12
_space_group_crystal_system hexagonal
_space_group_IT_number 179
_space_group_name_Hall 'P 65 2 (0 0 1)'
_space_group_name_H-M_alt 'P 65 2 2'
_atom_sites_solution_hydrogens geom
_atom_sites_solution_primary direct
_atom_sites_solution_secondary difmap
_audit_creation_date 2021-09-28
_audit_creation_method
;
Olex2 1.5
(compiled 2021.08.20 svn.r13c46975 for OlexSys, GUI svn.r6405)
;
_audit_update_record
;
2023-06-16 deposited with the CCDC.	2025-12-29 downloaded from the CCDC.
;
_cell_angle_alpha 90
_cell_angle_beta 90
_cell_angle_gamma 120
_cell_formula_units_Z 6
_cell_length_a 9.25931(7)
_cell_length_b 9.25931(7)
_cell_length_c 30.8237(4)
_cell_measurement_reflns_used 88494
_cell_measurement_temperature 139.99(10)
_cell_measurement_theta_max 40.6670
_cell_measurement_theta_min 2.5190
_cell_volume 2288.61(4)
_computing_cell_refinement 'CrysAlisPro 1.171.41.117a (Rigaku OD, 2021)'
_computing_data_collection 'CrysAlisPro 1.171.41.117a (Rigaku OD, 2021)'
_computing_data_reduction 'CrysAlisPro 1.171.41.117a (Rigaku OD, 2021)'
_computing_molecular_graphics 'Olex2 1.5 (Dolomanov et al., 2009)'
_computing_publication_material 'Olex2 1.5 (Dolomanov et al., 2009)'
_computing_structure_refinement 'SHELXL 2018/3 (Sheldrick, 2015)'
_computing_structure_solution 'SHELXS  (Sheldrick, 2008)'
_diffrn_ambient_environment N~2~
_diffrn_ambient_temperature 139.99(10)
_diffrn_detector 'Hybrid Pixel Array Detector'
_diffrn_detector_area_resol_mean 10.0000
_diffrn_detector_type 'HyPix-Arc 150'
_diffrn_measured_fraction_theta_full 1.000
_diffrn_measured_fraction_theta_max 0.944
_diffrn_measurement_details
;
List of Runs (angles in degrees, time in seconds):

  # Type    Start    End  Width  t~exp~   \w     \q     \k     \f   Frames
#--------------------------------------------------------------------------
  1  \w    -21.00  27.00   0.50    0.40    --  -12.00  26.00   2.99   96
  2  \w    -21.00  36.00   0.50    0.40    --  -12.00  26.00-136.20  114
  3  \w      7.00  38.00   0.50    0.40    --   -0.80  72.00 -70.72   62
  4  \w      7.00  41.00   0.50    0.40    --   -0.80  63.00  55.33   68
  5  \w      3.00  40.00   0.50    0.40    --   -8.00  36.00 128.62   74
  6  \w      9.00  34.00   0.50    0.40    --  -12.00  25.00  94.24   50
  7  \w    -25.00   4.00   0.50    0.40    --  -12.00  25.00  94.24   58
  8  \w    -25.00   0.00   0.50    0.40    --  -12.00  25.00  54.64   50
  9  \w    -28.00  30.00   0.50    0.40    --  -12.00  24.00 120.88  116
 10  \w     11.00  37.00   0.50    0.40    --  -12.00  25.00  54.64   52
 11  \w    -28.00  28.00   0.50    0.40    --  -12.00  24.00  78.03  112
 12  \w    -25.00  36.00   0.50    0.40    --  -12.00  25.00 -16.92  122
 13  \w    -28.00  15.00   0.50    0.40    --  -12.00  24.00 -29.40   86
 14  \w    -28.00  28.00   0.50    0.40    --  -12.00  24.00  37.52  112
 15  \w    -28.00  -3.00   0.50    0.40    --  -12.00  24.00 -92.42   50
 16  \w    -28.00  13.00   0.50    0.40    --  -12.00  24.00-146.61   82
 17  \w    -28.00  36.00   0.50    0.40    --  -12.00  24.00 -68.58  128
 18  \w    -20.00   6.00   0.50    0.40    --   -0.80  17.00  33.00   52
 19  \w     22.00  47.00   0.50    0.40    --   -0.80  17.00  33.00   50
 20  \w    -28.00  24.00   0.50    0.40    --  -12.00  24.00 148.77  104
 21  \w    -28.00  29.00   0.50    0.40    --  -12.00  24.00 174.77  114
 22  \w    -40.00 -13.00   0.50    0.40    --  -12.00 119.00-116.98   54
 23  \w      1.00  35.00   0.50    0.40    --   -0.80  83.00-136.76   68
 24  \w     -4.00  36.00   0.50    0.40    --   -0.80  84.00 169.01   80
 25  \w    -16.00  13.00   0.50    0.40    --   -0.80 102.00 139.36   58
 26  \w    -14.00  13.00   0.50    0.40    --   -0.80 102.00  -7.16   54
 27  \w    -43.00  27.00   0.50    0.40    --   -0.80 -17.00-136.00  140
;
_diffrn_measurement_device 'four-circle diffractometer'
_diffrn_measurement_device_type 'XtaLAB Synergy R, DW system, HyPix-Arc 150'
_diffrn_measurement_method '\w scans'
_diffrn_orient_matrix_type 'CrysAlisPro convention (1999,Acta A55,543-557)'
_diffrn_orient_matrix_UB_11 -0.0859901000
_diffrn_orient_matrix_UB_12 -0.0282881000
_diffrn_orient_matrix_UB_13 0.0030467000
_diffrn_orient_matrix_UB_21 0.0148932000
_diffrn_orient_matrix_UB_22 0.0817820000
_diffrn_orient_matrix_UB_23 -0.0039609000
_diffrn_orient_matrix_UB_31 -0.0142971000
_diffrn_orient_matrix_UB_32 -0.0182568000
_diffrn_orient_matrix_UB_33 -0.0224736000
_diffrn_radiation_monochromator mirror
_diffrn_radiation_probe x-ray
_diffrn_radiation_type 'Mo K\a'
_diffrn_radiation_wavelength 0.71073
_diffrn_reflns_av_R_equivalents 0.0684
_diffrn_reflns_av_unetI/netI 0.0215
_diffrn_reflns_Laue_measured_fraction_full 1.000
_diffrn_reflns_Laue_measured_fraction_max 0.944
_diffrn_reflns_limit_h_max 16
_diffrn_reflns_limit_h_min -16
_diffrn_reflns_limit_k_max 16
_diffrn_reflns_limit_k_min -16
_diffrn_reflns_limit_l_max 50
_diffrn_reflns_limit_l_min -45
_diffrn_reflns_number 165378
_diffrn_reflns_point_group_measured_fraction_full 1.000
_diffrn_reflns_point_group_measured_fraction_max 0.942
_diffrn_reflns_theta_full 25.242
_diffrn_reflns_theta_max 40.858
_diffrn_reflns_theta_min 2.540
_diffrn_source 'Rotating-anode X-ray tube'
_diffrn_source_type 'Rigaku (Mo) X-ray Source'
_exptl_absorpt_coefficient_mu 13.224
_exptl_absorpt_correction_T_max 0.341
_exptl_absorpt_correction_T_min 0.049
_exptl_absorpt_correction_type gaussian
_exptl_absorpt_process_details
;
CrysAlisPro 1.171.41.117a (Rigaku Oxford Diffraction, 2021)
Numerical absorption correction based on gaussian integration over
a multifaceted crystal model
Empirical absorption correction using spherical harmonics,
implemented in SCALE3 ABSPACK scaling algorithm.
;
_exptl_crystal_colour 'clear intense yellow'
_exptl_crystal_density_diffrn 2.717
_exptl_crystal_description prism
_exptl_crystal_F_000 1668
_exptl_crystal_size_max 0.316
_exptl_crystal_size_mid 0.284
_exptl_crystal_size_min 0.151
_refine_diff_density_max 1.592
_refine_diff_density_min -1.143
_refine_diff_density_rms 0.136
_refine_ls_abs_structure_details
;
 Flack x determined using 1475 quotients [(I+)-(I-)]/[(I+)+(I-)]
 (Parsons, Flack and Wagner, Acta Cryst. B69 (2013) 249-259).
;
_refine_ls_abs_structure_Flack 0.006(2)
_refine_ls_extinction_coef 0.00068(4)
_refine_ls_extinction_expression Fc^*^=kFc[1+0.001xFc^2^\l^3^/sin(2\q)]^-1/4^
_refine_ls_extinction_method 'SHELXL-2018/3 (Sheldrick 2018)'
_refine_ls_goodness_of_fit_ref 1.101
_refine_ls_hydrogen_treatment constr
_refine_ls_matrix_type full
_refine_ls_number_parameters 77
_refine_ls_number_reflns 4701
_refine_ls_number_restraints 0
_refine_ls_restrained_S_all 1.101
_refine_ls_R_factor_all 0.0335
_refine_ls_R_factor_gt 0.0269
_refine_ls_shift/su_max 0.001
_refine_ls_shift/su_mean 0.000
_refine_ls_structure_factor_coef Fsqd
_refine_ls_weighting_details 'w=1/[\s^2^(Fo^2^)+(0.0070P)^2^+4.6448P] where P=(Fo^2^+2Fc^2^)/3'
_refine_ls_weighting_scheme calc
_refine_ls_wR_factor_gt 0.0441
_refine_ls_wR_factor_ref 0.0450
_reflns_Friedel_coverage 0.648
_reflns_Friedel_fraction_full 1.000
_reflns_Friedel_fraction_max 0.940
_reflns_number_gt 4242
_reflns_number_total 4701
_reflns_threshold_expression 'I > 2\s(I)'
_cod_data_source_file d5sc05555e2.cif
_cod_data_source_block pp7
_cod_depositor_comments 'Adding full bibliography for 1576700--1576709.cif.'
_cod_database_code 1576709
_shelx_shelxl_version_number 2018/3
_chemical_oxdiff_formula 'C10 H13 N3 I2 Pt1'
_shelx_space_group_comment
;
The symmetry employed for this shelxl refinement is uniquely defined
by the following loop, which should always be used as a source of
symmetry information in preference to the above space-group names.
They are only intended as comments.
;
_shelx_estimated_absorpt_t_max 0.240
_shelx_estimated_absorpt_t_min 0.103
_olex2_refinement_description
;
1. Fixed Uiso
 At 1.2 times of:
  All C(H) groups
 At 1.5 times of:
  All C(H,H,H) groups
2.a Aromatic/amide H refined with riding coordinates:
 C1(H1), C2(H2), C3(H3), C5(H5)
2.b Idealised Me refined as rotating group:
 C6(H6A,H6B,H6C)
;
_olex2_submission_special_instructions 'No special instructions were received'
_oxdiff_exptl_absorpt_empirical_details
;
Empirical correction (ABSPACK) includes:
- Absorption correction using spherical harmonics
- Frame scaling
- Detector area scaling
- B-factor correction
;
_oxdiff_exptl_absorpt_empirical_full_max 1.627
_oxdiff_exptl_absorpt_empirical_full_min 0.691

loop_
_space_group_symop_operation_xyz
'x, y, z'
'x-y, x, z+5/6'
'-y, x-y, z+2/3'
'-x, -y, z+1/2'
'-x+y, -x, z+1/3'
'y, -x+y, z+1/6'
'x-y, -y, -z'
'-x, -x+y, -z+1/3'
'y, x, -z+2/3'
'-y, -x, -z+1/6'
'-x+y, y, -z+1/2'
'x, x-y, -z+5/6'

loop_
_atom_site_label
_atom_site_type_symbol
_atom_site_fract_x
_atom_site_fract_y
_atom_site_fract_z
_atom_site_U_iso_or_equiv
_atom_site_adp_type
_atom_site_occupancy
_atom_site_site_symmetry_order
_atom_site_calc_flag
_atom_site_refinement_flags_posn
_atom_site_refinement_flags_adp
_atom_site_refinement_flags_occupancy
_atom_site_disorder_assembly
_atom_site_disorder_group
Pt1 Pt 0.87795(2) 0.12205(2) 0.083333 0.02104(4) Uani 1 2 d S T P . .
I1 I 1.14074(4) 0.38470(3) 0.05416(2) 0.03364(6) Uani 1 1 d . . . . .
N1 N 1.0078(3) -0.0078(3) 0.083333 0.0244(7) Uani 1 2 d S T P . .
N2 N 0.6868(5) 0.2776(5) 0.04906(12) 0.0358(8) Uani 1 1 d . . . . .
C1 C 1.1385(6) 0.0364(5) 0.10986(15) 0.0334(8) Uani 1 1 d . . . . .
H1 H 1.170937 0.128505 0.128805 0.040 Uiso 1 1 calc R U . . .
C2 C 1.2271(6) -0.0464(6) 0.11070(17) 0.0387(10) Uani 1 1 d . . . . .
H2 H 1.319047 -0.011827 0.129822 0.046 Uiso 1 1 calc R U . . .
C3 C 1.1803(4) -0.1803(4) 0.083333 0.0344(12) Uani 1 2 d S T P . .
H3 H 1.239537 -0.239532 0.083332 0.041 Uiso 1 2 calc R U P . .
C4 C 0.7557(3) 0.2443(3) 0.083333 0.0267(9) Uani 1 2 d S T P . .
C5 C 0.6095(8) 0.3674(8) 0.06232(17) 0.0502(13) Uani 1 1 d . . . . .
H5 H 0.551387 0.404512 0.044288 0.060 Uiso 1 1 calc R U . . .
C6 C 0.6940(10) 0.2291(8) 0.00462(16) 0.0557(17) Uani 1 1 d . . . . .
H6A H 0.775017 0.326945 -0.011810 0.084 Uiso 1 1 calc R U . . .
H6B H 0.583696 0.183130 -0.008804 0.084 Uiso 1 1 calc R U . . .
H6C H 0.728062 0.144498 0.004498 0.084 Uiso 1 1 calc R U . . .

loop_
_atom_site_aniso_label
_atom_site_aniso_U_11
_atom_site_aniso_U_22
_atom_site_aniso_U_33
_atom_site_aniso_U_23
_atom_site_aniso_U_13
_atom_site_aniso_U_12
Pt1 0.02400(6) 0.02400(6) 0.01764(7) 0.00211(6) 0.00211(6) 0.01388(7)
I1 0.03834(14) 0.02210(10) 0.03647(13) 0.00181(10) 0.01340(11) 0.01211(10)
N1 0.0238(13) 0.0238(13) 0.0264(19) -0.0030(14) -0.0030(14) 0.0124(15)
N2 0.051(2) 0.0396(19) 0.0312(17) 0.0085(15) 0.0014(16) 0.0332(18)
C1 0.037(2) 0.0302(17) 0.038(2) -0.0114(16) -0.0146(17) 0.0206(16)
C2 0.040(2) 0.040(2) 0.046(2) -0.0133(19) -0.019(2) 0.0275(19)
C3 0.035(2) 0.035(2) 0.042(3) -0.005(2) -0.005(2) 0.024(2)
C4 0.0316(18) 0.0316(18) 0.024(2) 0.0053(19) 0.0053(19) 0.021(2)
C5 0.067(4) 0.055(3) 0.053(3) 0.012(3) 0.006(3) 0.049(3)
C6 0.100(5) 0.067(4) 0.029(2) 0.001(2) -0.008(3) 0.063(4)

loop_
_atom_type_symbol
_atom_type_description
_atom_type_scat_dispersion_real
_atom_type_scat_dispersion_imag
_atom_type_scat_source
C C 0.0033 0.0016 'International Tables Vol C Tables 4.2.6.8 and 6.1.1.4'
H H 0.0000 0.0000 'International Tables Vol C Tables 4.2.6.8 and 6.1.1.4'
I I -0.4742 1.8119 'International Tables Vol C Tables 4.2.6.8 and 6.1.1.4'
N N 0.0061 0.0033 'International Tables Vol C Tables 4.2.6.8 and 6.1.1.4'
Pt Pt -1.7033 8.3905 'International Tables Vol C Tables 4.2.6.8 and 6.1.1.4'

loop_
_exptl_crystal_face_index_h
_exptl_crystal_face_index_k
_exptl_crystal_face_index_l
_exptl_crystal_face_perp_dist
-1 0 0 0.0600
2 0 1 0.0773
2 -1 0 0.0979
-1 1 2 0.1314
1 -1 -2 0.1727
1 -1 0 0.1261
-1 2 1 0.1317
1 -2 0 0.1341
0 0 -1 0.1687
1 11 6 0.1175
1 0 43 0.1389
-1 -11 11 0.1119
-6 12 -13 0.1637
0 10 -20 0.1672
10 0 20 0.1010
2 2 42 0.1407
11 -1 -19 0.1272
-9 2 -32 0.1373
12 -8 12 0.1023
9 -12 8 0.1151
-5 -8 9 0.0922
-5 -8 -8 0.1330
6 7 3 0.1091
6 7 13 0.1116
-12 2 -1 0.0583
-12 2 6 0.0611
-4 12 11 0.1211
-4 8 -34 0.1816
-2 1 -43 0.1584
2 -9 -30 0.1927
6 -1 -37 0.1637
-13 3 4 0.0564
-5 3 40 0.1408

loop_
_geom_angle_atom_site_label_1
_geom_angle_atom_site_label_2
_geom_angle_atom_site_label_3
_geom_angle
_geom_angle_site_symmetry_1
_geom_angle_site_symmetry_3
_geom_angle_publ_flag
I1 Pt1 I1 179.947(16) . 10_665 ?
N1 Pt1 I1 89.974(8) . . ?
N1 Pt1 I1 89.973(8) . 10_665 ?
C4 Pt1 I1 90.027(8) . 10_665 ?
C4 Pt1 I1 90.026(8) . . ?
C4 Pt1 N1 180.0 . . ?
C1 N1 Pt1 121.1(2) . . ?
C1 N1 Pt1 121.1(2) 10_665 . ?
C1 N1 C1 117.8(5) 10_665 . ?
C4 N2 C5 110.3(4) . . ?
C4 N2 C6 124.7(4) . . ?
C5 N2 C6 125.0(4) . . ?
N1 C1 H1 118.7 . . ?
N1 C1 C2 122.7(4) . . ?
C2 C1 H1 118.7 . . ?
C1 C2 H2 120.5 . . ?
C1 C2 C3 118.9(4) . . ?
C3 C2 H2 120.5 . . ?
C2 C3 C2 119.1(5) 10_665 . ?
C2 C3 H3 120.5 10_665 . ?
C2 C3 H3 120.5 . . ?
N2 C4 Pt1 127.4(2) 10_665 . ?
N2 C4 Pt1 127.4(2) . . ?
N2 C4 N2 105.1(5) . 10_665 ?
N2 C5 H5 126.4 . . ?
C5 C5 N2 107.1(3) 10_665 . ?
C5 C5 H5 126.4 10_665 . ?
N2 C6 H6A 109.5 . . ?
N2 C6 H6B 109.5 . . ?
N2 C6 H6C 109.5 . . ?
H6A C6 H6B 109.5 . . ?
H6A C6 H6C 109.5 . . ?
H6B C6 H6C 109.5 . . ?

loop_
_geom_bond_atom_site_label_1
_geom_bond_atom_site_label_2
_geom_bond_distance
_geom_bond_site_symmetry_2
_geom_bond_publ_flag
Pt1 I1 2.5935(3) 10_665 ?
Pt1 I1 2.5935(3) . ?
Pt1 N1 2.082(4) . ?
Pt1 C4 1.961(5) . ?
N1 C1 1.344(5) 10_665 ?
N1 C1 1.344(5) . ?
N2 C4 1.347(5) . ?
N2 C5 1.401(6) . ?
N2 C6 1.454(6) . ?
C1 H1 0.9500 . ?
C1 C2 1.375(6) . ?
C2 H2 0.9500 . ?
C2 C3 1.378(5) . ?
C3 H3 0.9500 . ?
C5 C5 1.313(11) 10_665 ?
C5 H5 0.9500 . ?
C6 H6A 0.9800 . ?
C6 H6B 0.9800 . ?
C6 H6C 0.9800 . ?

loop_
_geom_torsion_atom_site_label_1
_geom_torsion_atom_site_label_2
_geom_torsion_atom_site_label_3
_geom_torsion_atom_site_label_4
_geom_torsion
_geom_torsion_site_symmetry_1
_geom_torsion_site_symmetry_2
_geom_torsion_site_symmetry_3
_geom_torsion_site_symmetry_4
_geom_torsion_publ_flag
Pt1 N1 C1 C2 -179.9(4) . . . . ?
N1 C1 C2 C3 -0.1(7) . . . . ?
C1 N1 C1 C2 0.1(4) 10_665 . . . ?
C1 C2 C3 C2 0.0(4) . . . 10_665 ?
C4 N2 C5 C5 0.7(9) . . . 10_665 ?
C5 N2 C4 Pt1 179.7(3) . . . . ?
C5 N2 C4 N2 -0.3(3) . . . 10_665 ?
C6 N2 C4 Pt1 -1.0(6) . . . . ?
C6 N2 C4 N2 179.0(6) . . . 10_665 ?
C6 N2 C5 C5 -178.5(7) . . . 10_665 ?

loop_
_exptl_oxdiff_crystal_face_indexfrac_h
_exptl_oxdiff_crystal_face_indexfrac_k
_exptl_oxdiff_crystal_face_indexfrac_l
_exptl_oxdiff_crystal_face_x
_exptl_oxdiff_crystal_face_y
_exptl_oxdiff_crystal_face_z
-1.0000 -0.0001 -0.0001 0.0860 -0.0149 0.0143
1.9997 0.0002 1.0003 -0.1689 0.0258 -0.0511
2.0005 -0.9998 0.0003 -0.1437 -0.0520 -0.0104
-1.0012 1.0000 1.9999 0.0639 0.0590 -0.0489
1.0012 -1.0000 -1.9999 -0.0639 -0.0590 0.0489
1.0005 -0.9999 0.0002 -0.0578 -0.0669 0.0039
-1.0014 1.9999 0.9997 0.0326 0.1447 -0.0447
1.0011 -1.9999 0.0003 -0.0295 -0.1486 0.0222
0.0003 -0.0001 -1.0001 -0.0031 0.0040 0.0225
0.8867 10.7285 6.0051 -0.3614 0.8668 -0.3435
0.7681 -0.4765 43.3589 0.0795 -0.1993 -0.9767
-0.5679 -10.6497 10.9105 0.3833 -0.9226 -0.0427
-6.0397 12.4759 -12.7935 0.1275 0.9810 0.1461
0.3625 9.8392 -20.0898 -0.3707 0.8896 0.2667
9.8230 0.4654 19.8002 -0.7975 0.1059 -0.5939
1.8341 1.8560 41.6631 -0.0833 0.0141 -0.9964
10.8097 -1.3812 -18.8427 -0.9479 0.1227 0.2941
-8.6173 2.1359 -31.5444 0.5845 0.1713 0.7931
12.2813 -8.2407 12.3566 -0.7853 -0.5400 -0.3028
9.3092 -12.2983 8.1085 -0.4279 -0.8993 -0.0908
-4.6183 -8.0327 8.5041 0.6503 -0.7594 0.0216
-4.5806 -8.0687 -8.4103 0.5965 -0.6948 0.4018
5.8677 7.1341 3.1187 -0.6969 0.6585 -0.2842
5.5491 6.9186 12.6165 -0.6344 0.5985 -0.4892
-12.1136 1.8489 -1.2974 0.9854 -0.0241 0.1686
-12.1419 2.1807 5.6692 0.9997 -0.0249 0.0064
-3.9252 12.3230 11.4995 0.0240 0.9038 -0.4273
-4.0754 8.1601 -33.9091 0.0163 0.7410 0.6713
-1.8192 0.8250 -43.0102 0.0021 0.2107 0.9775
2.1322 -9.0769 -29.8211 -0.0174 -0.5924 0.8054
6.2947 -1.1677 -37.2916 -0.6219 0.1460 0.7694
-12.5832 3.4653 4.1083 0.9965 0.0797 0.0243
-4.7179 3.2073 40.3724 0.4380 0.0321 -0.8984
